data_4031413
loop_
_publ_author_name
'Bukanova, A.E.'
'Sidorova, T.P.'
'Sergienko, V.S.'
'Porai-Koshits, M.A.'
'Shubochkin, L.K.'
'Belan, V.N.'

_publ_section_title
;
 Preparation and crystal structure of (N H4)3 (Rh Cl6) (H2 O), a product
 of the reaction of rhodium chloride with L-aspargine
;
_journal_name_full
;
Russian Journal of Inorganic Chemistry (= Zhurnal Neorganicheskoi Khimii)
;
_journal_page_first 379
_journal_page_last 382
_journal_volume 33
_journal_year 1988
_chemical_formula_sum 'Cl6 H14 N3 O Rh'
_chemical_name_systematic '(N H4)3 (Rh Cl6) (H2 O)'
_space_group_IT_number 62
_symmetry_space_group_name_Hall '-P 2c 2n'
_symmetry_space_group_name_H-M 'P n a m'
_cell_angle_alpha 90
_cell_angle_beta 90
_cell_angle_gamma 90
_cell_formula_units_Z 4
_cell_length_a 12.213
_cell_length_b 14.151
_cell_length_c 7.012
_cell_volume 1211.857
_citation_journal_id_ASTM RJICAQ
_cod_data_source_file Bukanova_RJICAQ_1988_1744.cif
_cod_data_source_block H14Cl6N3O1Rh1
_cod_original_sg_symbol_Hall '-P 2ac 2n (-x,z,y)'
_cod_original_formula_sum 'H14 Cl6 N3 O1 Rh1'
_cod_database_code 4031413

loop_
_symmetry_equiv_pos_as_xyz
x,y,z
-x+1/2,y+1/2,-z
x+1/2,-y+1/2,-z+1/2
-x,-y,z+1/2
-x,-y,-z
x-1/2,-y-1/2,z
-x-1/2,y-1/2,z-1/2
x,y,-z-1/2

loop_
_atom_site_label
_atom_site_type_symbol
_atom_site_fract_x
_atom_site_fract_y
_atom_site_fract_z
_atom_site_occupancy
_atom_site_U_iso_or_equiv
_atom_site_attached_hydrogens
Rh1 Rh+3 0.22498 0.09488 0.25 1 0.0 0
Cl3 Cl-1 0.10478 0.15212 0.01649 1 0.0 0
O1 O-2 0.4373 0.8427 0.25 1 0.0 2
N3 N-3 0.1649 0.724 0.25 1 0.0 4
Cl4 Cl-1 0.34413 0.03718 0.01553 1 0.0 0
N2 N-3 0.0576 0.3555 0.25 1 0.0 4
Cl1 Cl-1 0.31408 0.24231 0.25 1 0.0 0
N1 N-3 0.3895 0.4625 0.25 1 0.0 4
Cl2 Cl-1 0.13503 0.94969 0.25 1 0.0 0
